data_1537305
loop_
_publ_author_name
'Fischer, K.F.'
'Schramm, V.'

_publ_section_title
;
 Crystal structure of gismondite, a detailed refinement
;
_journal_name_full 'Advances in Chemistry Series'
_journal_page_first 250
_journal_page_last 258
_journal_volume 101
_journal_year 1971
_chemical_formula_sum 'Al1.8 Ca0.92 H8.64 O12.32 Si2.2'
_chemical_name_systematic 'Ca0.92 (Al1.8 Si2.2 O8) (H2 O)4.32'
_space_group_IT_number 14
_symmetry_space_group_name_Hall '-P 2ac'
_symmetry_space_group_name_H-M 'P 1 1 21/a'
_cell_angle_alpha 90
_cell_angle_beta 90
_cell_angle_gamma 92.42
_cell_formula_units_Z 4
_cell_length_a 9.843
_cell_length_b 10.023
_cell_length_c 10.616
_cell_volume 1046.402
_citation_journal_id_ASTM ADCSAJ
_cod_data_source_file Fischer_ADCSAJ_1971_1782.cif
_cod_data_source_block H8.64Al1.8Ca0.92O12.32Si2.2
_cod_original_sg_symbol_Hall '-P 2ybc (z,x,y)'
_cod_original_formula_sum 'H8.64 Al1.8 Ca0.92 O12.32 Si2.2'
_cod_database_code 1537305

loop_
_symmetry_equiv_pos_as_xyz
x,y,z
-x+1/2,-y,z+1/2
-x,-y,-z
x-1/2,y,-z-1/2

loop_
_atom_site_label
_atom_site_type_symbol
_atom_site_fract_x
_atom_site_fract_y
_atom_site_fract_z
_atom_site_occupancy
_atom_site_U_iso_or_equiv
O9 O-2 0.5023 0.2596 0.1048 0.88 0.0
O10 O-2 0.541 0.5914 0.1262 1 0.0
O8 O-2 0.2253 0.5107 0.9944 1 0.0
Ca1 Ca+2 0.3537 0.7192 0.0764 0.918 0.0
O14 O-2 0.1326 0.762 0.1794 0.4 0.0
O1 O-2 0.9996 0.0787 0.1562 1 0.0
O13 O-2 0.4028 0.7407 0.318 0.48 0.0
Si2 Si+4 0.16038 0.9082 0.87012 1 0.0
O11 O-2 0.502 0.9113 0.1174 0.95 0.0
O12 O-2 0.2306 0.7732 0.2309 0.61 0.0
Si1 Si+4 0.18142 0.4147 0.11288 1 0.0
O5 O-2 0.2136 0.9994 0.9861 1 0.0
O3 O-2 0.0254 0.4361 0.1485 1 0.0
O6 O-2 0.2595 0.0449 0.2437 1 0.0
Si3 Si+4 0.16921 0.09656 0.11329 0.2 0.0
Al1 Al+3 0.16921 0.09656 0.11329 0.8 0.0
O7 O-2 0.2777 0.4645 0.2288 1 0.0
Al2 Al+3 0.149 0.59053 0.8669 1 0.0
O2 O-2 0.2125 0.2624 0.0763 1 0.0
O4 O-2 0.3037 0.245 0.4027 1 0.0
